data_7206013
loop_
_publ_author_name
'Li, Yan'
'Zou, Wen-Qiang'
'Wu, Mei-Feng'
'Lin, Jian-Di'
'Zheng, Fa-Kun'
'Liu, Zhi-Fa'
'Wang, Shuai-Hua'
'Guo, Guo-Cong'
'Huang, Jin-Shun'

_publ_section_title
;
 Hydrothermal syntheses, crystal structures and magnetic properties of
 four Mn(ii) and Co(ii) coordination polymers generated from new
 carboxylate-introduced 1,2,3-triazole ligands
;
_journal_issue 11
_journal_name_full CrystEngComm
_journal_page_first 3868
_journal_paper_doi 10.1039/c1ce05208j
_journal_volume 13
_journal_year 2011
_chemical_formula_moiety Mn(H2O)(C10H5N3O4)
_chemical_formula_sum 'C10 H7 Mn N3 O5'
_chemical_formula_weight 304.13
_chemical_melting_point ?
_chemical_name_common Mn(H2O)(C10H5N3O4)
_chemical_name_systematic
;
Mn(H2O)(C10H5N3O4)
;
_space_group_IT_number 15
_symmetry_cell_setting monoclinic
_symmetry_space_group_name_Hall '-C 2yc'
_symmetry_space_group_name_H-M 'C 1 2/c 1'
_atom_sites_solution_hydrogens geom
_atom_sites_solution_primary direct
_atom_sites_solution_secondary difmap
_audit_creation_method SHELXL-97
_cell_angle_alpha 90.00
_cell_angle_beta 120.80(3)
_cell_angle_gamma 90.00
_cell_formula_units_Z 8
_cell_length_a 18.895(4)
_cell_length_b 8.0248(16)
_cell_length_c 17.604(4)
_cell_measurement_reflns_used 63
_cell_measurement_temperature 293(2)
_cell_measurement_theta_max 27.4835
_cell_measurement_theta_min 3.4010
_cell_volume 2292.8(11)
_computing_cell_refinement 'CrystalClear (Rigaku Corp., 2002)'
_computing_data_collection 'CrystalClear (Rigaku Corp., 2002)'
_computing_data_reduction 'CrystalClear (Rigaku Corp., 2002)'
_computing_molecular_graphics 'DIAMOND (Brandenburg, 1999)'
_computing_publication_material 'Siemens SHELXTL^TM^ 5'
_computing_structure_refinement 'Siemens SHELXTL^TM^ 5'
_computing_structure_solution 'Siemens SHELXTL^TM^ 5'
_diffrn_ambient_temperature 293(2)
_diffrn_measured_fraction_theta_full 0.970
_diffrn_measured_fraction_theta_max 0.970
_diffrn_measurement_device_type 'Rigaku Mercury CCD'
_diffrn_measurement_method \w
_diffrn_radiation_monochromator graphite
_diffrn_radiation_source 'rotating-anode generator'
_diffrn_radiation_type MoK\a
_diffrn_radiation_wavelength 0.71073
_diffrn_reflns_av_R_equivalents 0.0480
_diffrn_reflns_av_sigmaI/netI 0.1012
_diffrn_reflns_limit_h_max 18
_diffrn_reflns_limit_h_min -22
_diffrn_reflns_limit_k_max 9
_diffrn_reflns_limit_k_min -9
_diffrn_reflns_limit_l_max 20
_diffrn_reflns_limit_l_min -19
_diffrn_reflns_number 7018
_diffrn_reflns_theta_full 25.00
_diffrn_reflns_theta_max 25.00
_diffrn_reflns_theta_min 3.40
_exptl_absorpt_coefficient_mu 1.173
_exptl_absorpt_correction_T_max 1.0000
_exptl_absorpt_correction_T_min 0.7100
_exptl_absorpt_correction_type multi-scan
_exptl_absorpt_process_details 'Sphere (Rigaku CrystalClear)'
_exptl_crystal_colour yellow
_exptl_crystal_density_diffrn 1.762
_exptl_crystal_density_method 'not measured'
_exptl_crystal_description plate
_exptl_crystal_F_000 1224
_exptl_crystal_size_max 0.30
_exptl_crystal_size_mid 0.25
_exptl_crystal_size_min 0.15
_refine_diff_density_max 1.842
_refine_diff_density_min -0.498
_refine_diff_density_rms 0.137
_refine_ls_extinction_method none
_refine_ls_goodness_of_fit_ref 0.991
_refine_ls_hydrogen_treatment mixed
_refine_ls_matrix_type full
_refine_ls_number_parameters 178
_refine_ls_number_reflns 1963
_refine_ls_number_restraints 3
_refine_ls_restrained_S_all 0.990
_refine_ls_R_factor_all 0.0702
_refine_ls_R_factor_gt 0.0634
_refine_ls_shift/su_max 0.099
_refine_ls_shift/su_mean 0.003
_refine_ls_structure_factor_coef Fsqd
_refine_ls_weighting_details 'calc w=1/[\s^2^(Fo^2^)+(0.0972P)^2^+0.0000P] where P=(Fo^2^+2Fc^2^)/3'
_refine_ls_weighting_scheme calc
_refine_ls_wR_factor_gt 0.1697
_refine_ls_wR_factor_ref 0.1735
_reflns_number_gt 1525
_reflns_number_total 1963
_reflns_threshold_expression >2sigma(I)
_cod_data_source_file c1ce05208j.txt
_cod_data_source_block 16
_cod_depositor_comments
;
The following automatic conversions were performed:
'_exptl_absorpt_correction_type' value 'Multi-scan' changed to
'multi-scan' according to
'/home/saulius/struct/CIF-dictionaries/cif_core.dic' dictionary named
'cif_core.dic' version 2.4.1 from 2010-06-29.

Automatic conversion script
Id: cif_fix_enum 1555 2011-01-17 13:19:09Z saulius 

The following automatic conversions were performed:

'_chemical_melting_point' value 'not measured' was changed to '?' -
the value is undefined or not given.

Automatic conversion script
Id: cif_fix_values 1569 2011-02-09 13:29:24Z adriana 
;
_cod_original_cell_volume 2292.9(8)
_cod_original_sg_symbol_H-M C2/c
_cod_database_code 7206013

loop_
_symmetry_equiv_pos_as_xyz
'x, y, z'
'-x, y, -z+1/2'
'x+1/2, y+1/2, z'
'-x+1/2, y+1/2, -z+1/2'
'-x, -y, -z'
'x, -y, z-1/2'
'-x+1/2, -y+1/2, -z'
'x+1/2, -y+1/2, z-1/2'

loop_
_atom_site_label
_atom_site_type_symbol
_atom_site_fract_x
_atom_site_fract_y
_atom_site_fract_z
_atom_site_U_iso_or_equiv
_atom_site_adp_type
_atom_site_occupancy
_atom_site_symmetry_multiplicity
_atom_site_calc_flag
_atom_site_refinement_flags
_atom_site_disorder_assembly
_atom_site_disorder_group
Mn1 Mn 0.037471(19) 0.72078(5) 0.46493(2) 0.02151(12) Uani 1 1 d . . .
O1W O 0.07751(12) 0.8069(3) 0.60078(14) 0.0536(8) Uani 1 1 d D . .
H1WA H 0.0697(7) 0.7394(11) 0.6335(6) 0.080 Uiso 1 1 d D . .
H1WB H 0.0477(6) 0.8905(10) 0.5976(12) 0.080 Uiso 1 1 d D . .
O1 O 0.08885(11) 0.4867(2) 0.50698(14) 0.0444(7) Uani 1 1 d . . .
O2 O 0.08455(10) 0.2378(2) 0.55857(12) 0.0320(6) Uani 1 1 d . . .
O3 O 0.34974(10) 0.6686(2) 0.52485(12) 0.0336(5) Uani 1 1 d . . .
O4 O 0.46477(9) 0.5259(2) 0.60406(12) 0.0305(5) Uani 1 1 d . . .
N1 N 0.37300(12) 0.0150(2) 0.71034(13) 0.0243(6) Uani 1 1 d . . .
N2 N 0.44100(12) 0.0214(3) 0.79190(13) 0.0257(6) Uani 1 1 d . . .
N3 N 0.45984(12) -0.1353(3) 0.81865(13) 0.0272(6) Uani 1 1 d . . .
C1 C 0.33490(14) 0.1657(3) 0.66230(15) 0.0233(7) Uani 1 1 d . . .
C2 C 0.25212(14) 0.1884(3) 0.63086(16) 0.0253(7) Uani 1 1 d . . .
H2A H 0.2226 0.1094 0.6421 0.030 Uiso 1 1 calc R . .
C3 C 0.21290(13) 0.3313(3) 0.58182(15) 0.0217(7) Uani 1 1 d . . .
C4 C 0.25829(13) 0.4477(3) 0.56553(15) 0.0215(7) Uani 1 1 d . . .
H4A H 0.2326 0.5437 0.5337 0.026 Uiso 1 1 calc R . .
C5 C 0.34224(13) 0.4220(3) 0.59650(15) 0.0218(7) Uani 1 1 d . . .
C6 C 0.38089(14) 0.2801(3) 0.64563(16) 0.0230(7) Uani 1 1 d . . .
H6A H 0.4366 0.2617 0.6671 0.028 Uiso 1 1 calc R . .
C7 C 0.12210(14) 0.3540(3) 0.54684(15) 0.0251(7) Uani 1 1 d . . .
C8 C 0.38847(14) 0.5465(3) 0.57359(16) 0.0252(7) Uani 1 1 d . . .
C9 C 0.40336(18) -0.2375(4) 0.75482(19) 0.0347(9) Uani 1 1 d . . .
H9A H 0.4026 -0.3530 0.7582 0.042 Uiso 1 1 calc R . .
C10 C 0.34828(16) -0.1442(3) 0.68538(17) 0.0327(9) Uani 1 1 d . . .
H10A H 0.3035 -0.1812 0.6324 0.039 Uiso 1 1 calc R . .

loop_
_atom_site_aniso_label
_atom_site_aniso_U_11
_atom_site_aniso_U_22
_atom_site_aniso_U_33
_atom_site_aniso_U_23
_atom_site_aniso_U_13
_atom_site_aniso_U_12
Mn1 0.01520(16) 0.0187(2) 0.02967(18) 0.00193(14) 0.01076(13) -0.00035(14)
O1W 0.0386(10) 0.0740(16) 0.0409(11) -0.0063(10) 0.0150(8) 0.0199(11)
O1 0.0242(9) 0.0255(10) 0.0726(13) 0.0163(9) 0.0170(8) 0.0108(8)
O2 0.0173(7) 0.0330(10) 0.0464(10) 0.0073(8) 0.0168(6) -0.0003(7)
O3 0.0279(7) 0.0259(10) 0.0496(9) 0.0105(8) 0.0217(6) 0.0011(8)
O4 0.0201(7) 0.0263(10) 0.0463(9) -0.0047(8) 0.0179(6) -0.0070(7)
N1 0.0223(9) 0.0201(11) 0.0250(9) 0.0048(8) 0.0080(7) 0.0030(8)
N2 0.0209(9) 0.0198(11) 0.0285(10) 0.0041(9) 0.0070(7) 0.0021(8)
N3 0.0261(9) 0.0227(11) 0.0291(10) 0.0052(9) 0.0115(7) 0.0034(9)
C1 0.0221(10) 0.0203(13) 0.0232(10) 0.0019(10) 0.0086(8) 0.0027(10)
C2 0.0228(10) 0.0213(13) 0.0309(12) 0.0035(10) 0.0132(8) -0.0016(10)
C3 0.0189(9) 0.0193(12) 0.0281(11) 0.0035(10) 0.0128(8) 0.0039(10)
C4 0.0211(10) 0.0158(12) 0.0250(11) 0.0027(9) 0.0098(8) 0.0001(9)
C5 0.0201(9) 0.0196(13) 0.0255(10) -0.0029(10) 0.0116(7) -0.0038(10)
C6 0.0158(10) 0.0249(14) 0.0270(11) 0.0006(10) 0.0099(8) -0.0011(10)
C7 0.0183(9) 0.0299(15) 0.0253(11) -0.0041(10) 0.0099(8) 0.0014(11)
C8 0.0246(10) 0.0200(13) 0.0341(11) -0.0070(10) 0.0173(8) -0.0078(10)
C9 0.0346(14) 0.0241(14) 0.0345(14) 0.0017(11) 0.0098(11) 0.0014(12)
C10 0.0366(13) 0.0200(14) 0.0278(13) -0.0001(11) 0.0066(10) -0.0006(12)

loop_
_atom_type_symbol
_atom_type_description
_atom_type_scat_dispersion_real
_atom_type_scat_dispersion_imag
_atom_type_scat_source
C C 0.0033 0.0016 'International Tables Vol C Tables 4.2.6.8 and 6.1.1.4'
H H 0.0000 0.0000 'International Tables Vol C Tables 4.2.6.8 and 6.1.1.4'
N N 0.0061 0.0033 'International Tables Vol C Tables 4.2.6.8 and 6.1.1.4'
O O 0.0106 0.0060 'International Tables Vol C Tables 4.2.6.8 and 6.1.1.4'
Mn Mn 0.3368 0.7283 'International Tables Vol C Tables 4.2.6.8 and 6.1.1.4'

loop_
_geom_angle_atom_site_label_1
_geom_angle_atom_site_label_2
_geom_angle_atom_site_label_3
_geom_angle
_geom_angle_site_symmetry_1
_geom_angle_site_symmetry_3
_geom_angle_publ_flag
O1 Mn1 O2 118.02(8) . 5_566 ?
O1 Mn1 O1W 93.36(9) . . ?
O2 Mn1 O1W 84.22(9) 5_566 . ?
O1 Mn1 O3 94.50(8) . 7_566 ?
O2 Mn1 O3 147.22(7) 5_566 7_566 ?
O1W Mn1 O3 90.26(9) . 7_566 ?
O1 Mn1 N3 92.46(8) . 8_455 ?
O2 Mn1 N3 79.97(8) 5_566 8_455 ?
O1W Mn1 N3 164.09(8) . 8_455 ?
O3 Mn1 N3 104.02(8) 7_566 8_455 ?
O1 Mn1 O4 148.04(9) . 7_566 ?
O2 Mn1 O4 91.88(7) 5_566 7_566 ?
O1W Mn1 O4 101.13(8) . 7_566 ?
O3 Mn1 O4 57.48(6) 7_566 7_566 ?
N3 Mn1 O4 81.30(7) 8_455 7_566 ?
O1 Mn1 C8 121.61(9) . 7_566 ?
O2 Mn1 C8 120.12(8) 5_566 7_566 ?
O1W Mn1 C8 97.14(9) . 7_566 ?
O3 Mn1 C8 28.68(7) 7_566 7_566 ?
N3 Mn1 C8 92.37(8) 8_455 7_566 ?
O4 Mn1 C8 28.82(7) 7_566 7_566 ?
Mn1 O1W H1WA 116.6(7) . . ?
Mn1 O1W H1WB 108.8(12) . . ?
H1WA O1W H1WB 101.8(14) . . ?
C7 O1 Mn1 168.7(2) . . ?
C7 O2 Mn1 119.73(16) . 5_566 ?
C8 O3 Mn1 93.25(16) . 7_566 ?
C8 O4 Mn1 87.30(15) . 7_566 ?
N2 N1 C10 111.29(19) . . ?
N2 N1 C1 120.64(19) . . ?
C10 N1 C1 128.05(18) . . ?
N3 N2 N1 106.12(18) . . ?
N2 N3 C9 108.91(19) . . ?
N2 N3 Mn1 125.21(15) . 8_556 ?
C9 N3 Mn1 121.48(18) . 8_556 ?
C2 C1 C6 122.0(2) . . ?
C2 C1 N1 118.0(2) . . ?
C6 C1 N1 119.9(2) . . ?
C1 C2 C3 119.3(2) . . ?
C1 C2 H2A 120.3 . . ?
C3 C2 H2A 120.3 . . ?
C4 C3 C2 119.3(2) . . ?
C4 C3 C7 121.8(2) . . ?
C2 C3 C7 118.9(2) . . ?
C3 C4 C5 120.9(2) . . ?
C3 C4 H4A 119.5 . . ?
C5 C4 H4A 119.5 . . ?
C6 C5 C4 119.4(2) . . ?
C6 C5 C8 121.1(2) . . ?
C4 C5 C8 119.5(2) . . ?
C5 C6 C1 119.0(2) . . ?
C5 C6 H6A 120.5 . . ?
C1 C6 H6A 120.5 . . ?
O2 C7 O1 124.2(2) . . ?
O2 C7 C3 117.7(2) . . ?
O1 C7 C3 118.1(2) . . ?
O3 C8 O4 121.9(3) . . ?
O3 C8 C5 118.8(2) . . ?
O4 C8 C5 119.3(2) . . ?
O3 C8 Mn1 58.07(14) . 7_566 ?
O4 C8 Mn1 63.88(14) . 7_566 ?
C5 C8 Mn1 175.94(19) . 7_566 ?
C10 C9 N3 109.2(2) . . ?
C10 C9 H9A 125.4 . . ?
N3 C9 H9A 125.4 . . ?
N1 C10 C9 104.5(2) . . ?
N1 C10 H10A 127.7 . . ?
C9 C10 H10A 127.7 . . ?

loop_
_geom_bond_atom_site_label_1
_geom_bond_atom_site_label_2
_geom_bond_distance
_geom_bond_site_symmetry_2
_geom_bond_publ_flag
Mn1 O1 2.0694(19) . ?
Mn1 O2 2.150(2) 5_566 ?
Mn1 O1W 2.217(2) . ?
Mn1 O3 2.229(2) 7_566 ?
Mn1 N3 2.321(2) 8_455 ?
Mn1 O4 2.3573(19) 7_566 ?
Mn1 C8 2.622(3) 7_566 ?
O1W H1WA 0.857(8) . ?
O1W H1WB 0.859(8) . ?
O1 C7 1.253(3) . ?
O2 C7 1.251(3) . ?
O2 Mn1 2.150(2) 5_566 ?
O3 C8 1.260(3) . ?
O3 Mn1 2.229(2) 7_566 ?
O4 C8 1.266(3) . ?
O4 Mn1 2.3573(19) 7_566 ?
N1 N2 1.351(2) . ?
N1 C10 1.354(3) . ?
N1 C1 1.440(3) . ?
N2 N3 1.326(3) . ?
N3 C9 1.359(3) . ?
N3 Mn1 2.321(2) 8_556 ?
C1 C2 1.378(3) . ?
C1 C6 1.395(4) . ?
C2 C3 1.398(3) . ?
C2 H2A 0.9300 . ?
C3 C4 1.393(4) . ?
C3 C7 1.508(3) . ?
C4 C5 1.404(3) . ?
C4 H4A 0.9300 . ?
C5 C6 1.390(3) . ?
C5 C8 1.512(4) . ?
C6 H6A 0.9300 . ?
C8 Mn1 2.622(3) 7_566 ?
C9 C10 1.354(4) . ?
C9 H9A 0.9300 . ?
C10 H10A 0.9300 . ?

loop_
_geom_hbond_atom_site_label_D
_geom_hbond_atom_site_label_H
_geom_hbond_atom_site_label_A
_geom_hbond_distance_DH
_geom_hbond_distance_HA
_geom_hbond_distance_DA
_geom_hbond_angle_DHA
_geom_hbond_site_symmetry_A
O1W H1WA N2 0.857(8) 2.257(8) 3.101(3) 168.1(12) 4_556
O1W H1WB O4 0.859(8) 1.957(11) 2.785(3) 161.4(15) 3_455
